data_7000622
loop_
_publ_author_name
'Zhou, Binbin'
'Denning, Mark S.'
'Jones, Carl'
'Goicoechea, Jose M.'

_publ_section_title
;
 Reductive cleavage of Zn--C bonds by group 14 Zintl anions: synthesis
 and characterisation of [E9ZnR]3&#x2212; (E = Ge, Sn, Pb; R = Mes,
 iPr)
;
_journal_issue 9
_journal_name_full 'Dalton Transactions'
_journal_page_first 1571
_journal_page_last 1578
_journal_paper_doi 10.1039/b815122a
_journal_year 2009
_chemical_formula_moiety '3(C18 H36 K N2 O6), C3 H7 Sn9 Zn, 0.5(C2 H8 N2)'
_chemical_formula_sum 'C58 H115 K3 N7 O18 Sn9 Zn'
_chemical_formula_weight 2453.48
_chemical_name_common (K-(2,2,2-crypt))3(Sn9Zn(iPr))*0.5en
_chemical_name_systematic
;
[K-(2,2,2-crypt)]3[Sn9Zn(iPr)]*0.5en
;
_space_group_IT_number 2
_symmetry_cell_setting triclinic
_symmetry_space_group_name_Hall '-P 1'
_symmetry_space_group_name_H-M 'P -1'
_atom_sites_solution_hydrogens geom
_atom_sites_solution_primary direct
_atom_sites_solution_secondary difmap
_audit_creation_method SHELXL-97
_cell_angle_alpha 86.8242(4)
_cell_angle_beta 86.3706(5)
_cell_angle_gamma 79.6696(4)
_cell_formula_units_Z 2
_cell_length_a 14.00060(10)
_cell_length_b 14.58550(10)
_cell_length_c 21.8839(2)
_cell_measurement_temperature 150(2)
_cell_volume 4383.14(6)
_computing_cell_refinement
;
KappaCCD software "DENZO" (Otwinowski & Minor, 1996)
;
_computing_data_collection
;
KappaCCD software "Collect" (Nonius, 2000)
;
_computing_data_reduction
;
KappaCCD software "DENZO" (Otwinowski & Minor, 1996)
;
_computing_molecular_graphics 'WinGX (Farrugia, 2005)'
_computing_publication_material 'XCIF (Sheldrick, 2001)'
_computing_structure_refinement 'SHELXL-97 (Sheldrick, 1997)'
_computing_structure_solution 'SHELXS-97 (Sheldrick, 1990)'
_diffrn_ambient_temperature 150(2)
_diffrn_measured_fraction_theta_full 0.981
_diffrn_measured_fraction_theta_max 0.981
_diffrn_measurement_device_type 'Nonius KappaCCD'
_diffrn_measurement_method 'omega scans'
_diffrn_radiation_monochromator graphite
_diffrn_radiation_source 'fine-focus sealed tube'
_diffrn_radiation_type MoK\a
_diffrn_radiation_wavelength 0.71073
_diffrn_reflns_av_R_equivalents 0.0294
_diffrn_reflns_av_sigmaI/netI 0.0450
_diffrn_reflns_limit_h_max 18
_diffrn_reflns_limit_h_min -18
_diffrn_reflns_limit_k_max 18
_diffrn_reflns_limit_k_min -18
_diffrn_reflns_limit_l_max 28
_diffrn_reflns_limit_l_min -28
_diffrn_reflns_number 36870
_diffrn_reflns_theta_full 27.50
_diffrn_reflns_theta_max 27.50
_diffrn_reflns_theta_min 5.11
_exptl_absorpt_coefficient_mu 2.987
_exptl_absorpt_correction_T_max 0.5594
_exptl_absorpt_correction_T_min 0.4299
_exptl_absorpt_correction_type multi-scan
_exptl_absorpt_process_details 'DENZO/SCALEPACK (Otwinowski & Minor, 1997)'
_exptl_crystal_colour 'dark orange-yellow'
_exptl_crystal_density_diffrn 1.859
_exptl_crystal_density_method 'not measured'
_exptl_crystal_description plates
_exptl_crystal_F_000 2394
_exptl_crystal_size_max 0.34
_exptl_crystal_size_mid 0.30
_exptl_crystal_size_min 0.22
_refine_diff_density_max 3.092
_refine_diff_density_min -1.760
_refine_diff_density_rms 0.198
_refine_ls_extinction_method none
_refine_ls_goodness_of_fit_ref 1.129
_refine_ls_hydrogen_treatment constr
_refine_ls_matrix_type full
_refine_ls_number_parameters 776
_refine_ls_number_reflns 19739
_refine_ls_number_restraints 0
_refine_ls_restrained_S_all 1.129
_refine_ls_R_factor_all 0.0732
_refine_ls_R_factor_gt 0.0547
_refine_ls_shift/su_max 0.001
_refine_ls_shift/su_mean 0.000
_refine_ls_structure_factor_coef Fsqd
_refine_ls_weighting_details 'calc w=1/[\s^2^(Fo^2^)+(0.0273P)^2^+75.4777P] where P=(Fo^2^+2Fc^2^)/3'
_refine_ls_weighting_scheme calc
_refine_ls_wR_factor_gt 0.1395
_refine_ls_wR_factor_ref 0.1467
_reflns_number_gt 15600
_reflns_number_total 19739
_reflns_threshold_expression >2sigma(I)
_cod_data_source_file b815122a.txt
_cod_data_source_block 5
_cod_depositor_comments
;
The following automatic conversions were performed:
'_symmetry_cell_setting' value 'Triclinic' changed to 'triclinic'
according to '/home/saulius/struct/CIF-dictionaries/cif_core.dic'
dictionary named 'cif_core.dic' version 2.4.1 from 2010-06-29.

Automatic conversion script
Id: cif_fix_enum 1527 2010-12-29 10:47:43Z saulius 
;
_cod_original_cell_volume 4383.15(6)
_cod_original_sg_symbol_H-M P-1
_cod_database_code 7000622

loop_
_symmetry_equiv_pos_as_xyz
'x, y, z'
'-x, -y, -z'

loop_
_atom_site_label
_atom_site_type_symbol
_atom_site_fract_x
_atom_site_fract_y
_atom_site_fract_z
_atom_site_U_iso_or_equiv
_atom_site_adp_type
_atom_site_occupancy
_atom_site_symmetry_multiplicity
_atom_site_calc_flag
_atom_site_refinement_flags
_atom_site_disorder_assembly
_atom_site_disorder_group
Sn1 Sn 0.15558(5) 0.83175(4) 0.37151(3) 0.02865(14) Uani 1 1 d . . .
Sn3 Sn 0.09800(4) 0.66196(4) 0.32906(3) 0.02674(13) Uani 1 1 d . . .
Sn4 Sn 0.31861(4) 0.68153(4) 0.33706(3) 0.02698(13) Uani 1 1 d . . .
Sn5 Sn 0.27876(5) 0.88230(4) 0.26564(3) 0.02776(13) Uani 1 1 d . . .
Sn2 Sn 0.05705(4) 0.86530(4) 0.25611(3) 0.02692(13) Uani 1 1 d . . .
Sn7 Sn 0.25457(4) 0.56207(4) 0.24835(3) 0.02628(13) Uani 1 1 d . . .
Sn8 Sn 0.38356(4) 0.71300(4) 0.20773(3) 0.02940(14) Uani 1 1 d . . .
Sn9 Sn 0.19723(4) 0.83920(4) 0.15269(3) 0.02685(13) Uani 1 1 d . . .
Sn6 Sn 0.07196(4) 0.68755(4) 0.19583(3) 0.02774(13) Uani 1 1 d . . .
Zn1 Zn 0.25477(8) 0.65034(8) 0.13296(5) 0.0343(2) Uani 1 1 d . . .
C1 C 0.2895(9) 0.6037(7) 0.0481(5) 0.046(3) Uani 1 1 d . . .
H1 H 0.2781 0.5379 0.0480 0.055 Uiso 1 1 calc R . .
C2 C 0.3911(9) 0.6047(9) 0.0287(6) 0.063(4) Uani 1 1 d . . .
H2A H 0.4334 0.5661 0.0577 0.094 Uiso 1 1 calc R . .
H2B H 0.4033 0.6689 0.0275 0.094 Uiso 1 1 calc R . .
H2C H 0.4048 0.5798 -0.0122 0.094 Uiso 1 1 calc R . .
C3 C 0.22124(6) 0.66427(6) 0.00225(4) 0.062(3) Uani 1 1 d . . .
H3A H 0.1534 0.6627 0.0155 0.093 Uiso 1 1 calc R . .
H3B H 0.2349 0.6395 -0.0387 0.093 Uiso 1 1 calc R . .
H3C H 0.2325 0.7288 0.0011 0.093 Uiso 1 1 calc R . .
K1 K 0.66561(6) 0.78629(6) 0.47109(4) 0.0240(3) Uani 1 1 d R . .
K2 K 0.78852(6) 0.32428(6) 0.30723(4) 0.0265(4) Uani 1 1 d R . .
K3 K 0.24847(6) 1.13750(6) 0.03814(4) 0.0354(4) Uani 1 1 d R B .
N11 N 0.69379(6) 0.77038(6) 0.33387(4) 0.0301(16) Uani 1 1 d R . .
N12 N 0.62207(6) 0.80018(6) 0.60475(4) 0.0274(15) Uani 1 1 d R . .
N21 N 0.63882(6) 0.39019(6) 0.21298(4) 0.0312(16) Uani 1 1 d R . .
N22 N 0.93847(6) 0.25590(6) 0.40191(4) 0.0291(16) Uani 1 1 d R . .
N31 N 0.31709(6) 1.19762(6) 0.15432(4) 0.054(3) Uani 1 1 d R . .
N32 N 0.18245(6) 1.08312(6) -0.08058(4) 0.0396(19) Uani 1 1 d R . .
O11 O 0.53769(6) 0.90003(6) 0.39829(4) 0.0275(13) Uani 1 1 d R . .
O12 O 0.47717(6) 0.81776(6) 0.51391(4) 0.0315(14) Uani 1 1 d R . .
O13 O 0.79638(6) 0.88448(6) 0.40798(4) 0.0321(14) Uani 1 1 d R . .
O14 O 0.72628(6) 0.92637(6) 0.52932(4) 0.0360(15) Uani 1 1 d R . .
O15 O 0.75566(6) 0.61905(6) 0.42116(4) 0.0409(16) Uani 1 1 d R . .
O16 O 0.75617(6) 0.64343(6) 0.54925(4) 0.0361(15) Uani 1 1 d R . .
O21 O 0.59826(6) 0.40851(6) 0.34666(4) 0.0310(13) Uani 1 1 d R . .
O22 O 0.74687(6) 0.36895(6) 0.43211(4) 0.0281(13) Uani 1 1 d R . .
O23 O 0.82801(6) 0.45376(6) 0.21287(4) 0.0400(16) Uani 1 1 d R . .
O24 O 0.97555(6) 0.37053(6) 0.29193(4) 0.0323(14) Uani 1 1 d R . .
O25 O 0.72412(6) 0.19180(6) 0.23260(4) 0.0353(14) Uani 1 1 d R . .
O26 O 0.84497(6) 0.13215(6) 0.33200(4) 0.0378(15) Uani 1 1 d R . .
O31 O 0.35403(6) 1.29035(6) 0.03484(4) 0.053(2) Uani 1 1 d R . .
O32 O 0.27390(6) 1.24803(6) -0.07289(4) 0.0389(16) Uani 1 1 d R . .
O33 O 0.10875(6) 1.20052(6) 0.13440(4) 0.0467(18) Uani 1 1 d R . .
O34 O 0.05001(6) 1.12597(6) 0.02932(4) 0.0405(16) Uani 1 1 d R . .
O35 O 0.38920(6) 1.01656(6) 0.10035(4) 0.051(2) Uani 1 1 d R . .
O36 O 0.34609(6) 0.96599(6) -0.01547(4) 0.0422(17) Uani 1 1 d R . .
C101 C 0.60867(6) 0.82438(6) 0.30450(4) 0.038(2) Uani 1 1 d R . .
H10I H 0.5570 0.7859 0.3053 0.046 Uiso 1 1 calc R . .
H10J H 0.6270 0.8389 0.2611 0.046 Uiso 1 1 calc R . .
C102 C 0.5693(7) 0.9138(7) 0.3354(4) 0.035(2) Uani 1 1 d . . .
H10C H 0.6203 0.9530 0.3332 0.042 Uiso 1 1 calc R . .
H10D H 0.5138 0.9480 0.3128 0.042 Uiso 1 1 calc R . .
C103 C 0.4599(7) 0.8511(7) 0.4063(4) 0.036(2) Uani 1 1 d . . .
H10A H 0.4838 0.7836 0.4017 0.043 Uiso 1 1 calc R . .
H10B H 0.4119 0.8731 0.3750 0.043 Uiso 1 1 calc R . .
C104 C 0.4126(7) 0.8676(8) 0.4698(5) 0.041(2) Uani 1 1 d . . .
H10K H 0.4000 0.9351 0.4773 0.049 Uiso 1 1 calc R . .
H10L H 0.3497 0.8451 0.4735 0.049 Uiso 1 1 calc R . .
C105 C 0.4523(7) 0.8479(7) 0.5736(4) 0.036(2) Uani 1 1 d . . .
H10E H 0.3844 0.8410 0.5853 0.044 Uiso 1 1 calc R . .
H10F H 0.4568 0.9147 0.5750 0.044 Uiso 1 1 calc R . .
C106 C 0.5188(7) 0.7921(8) 0.6180(4) 0.038(2) Uani 1 1 d . . .
H10G H 0.4986 0.8131 0.6598 0.046 Uiso 1 1 calc R . .
H10H H 0.5124 0.7257 0.6171 0.046 Uiso 1 1 calc R . .
C107 C 0.7830(7) 0.8075(7) 0.3163(4) 0.037(2) Uani 1 1 d . . .
H10O H 0.7648 0.8706 0.2968 0.045 Uiso 1 1 calc R . .
H10P H 0.8216 0.7673 0.2853 0.045 Uiso 1 1 calc R . .
C108 C 0.8456(7) 0.8135(7) 0.3684(4) 0.036(2) Uani 1 1 d . . .
H10M H 0.8581 0.7527 0.3916 0.043 Uiso 1 1 calc R . .
H10N H 0.9088 0.8291 0.3525 0.043 Uiso 1 1 calc R . .
C109 C 0.8597(7) 0.8967(7) 0.4555(5) 0.038(2) Uani 1 1 d . . .
H10Q H 0.9177 0.9204 0.4374 0.046 Uiso 1 1 calc R . .
H10R H 0.8816 0.8365 0.4779 0.046 Uiso 1 1 calc R . .
C110 C 0.8022(7) 0.9657(8) 0.4983(5) 0.040(2) Uani 1 1 d . . .
H11I H 0.8453 0.9825 0.5284 0.048 Uiso 1 1 calc R . .
H11J H 0.7745 1.0232 0.4748 0.048 Uiso 1 1 calc R . .
C111 C 0.7320(7) 0.9178(7) 0.5943(4) 0.033(2) Uani 1 1 d . . .
H11E H 0.7408 0.9779 0.6101 0.039 Uiso 1 1 calc R . .
H11F H 0.7884 0.8697 0.6053 0.039 Uiso 1 1 calc R . .
C112 C 0.6394(7) 0.8907(7) 0.6222(4) 0.033(2) Uani 1 1 d . . .
H11A H 0.6411 0.8899 0.6674 0.040 Uiso 1 1 calc R . .
H11B H 0.5840 0.9391 0.6100 0.040 Uiso 1 1 calc R . .
C113 C 0.7046(9) 0.6708(7) 0.3217(5) 0.043(3) Uani 1 1 d . . .
H11G H 0.7211 0.6626 0.2775 0.052 Uiso 1 1 calc R . .
H11H H 0.6415 0.6503 0.3315 0.052 Uiso 1 1 calc R . .
C114 C 0.7808(9) 0.6093(8) 0.3575(5) 0.049(3) Uani 1 1 d . . .
H11O H 0.7849 0.5435 0.3470 0.058 Uiso 1 1 calc R . .
H11P H 0.8450 0.6274 0.3473 0.058 Uiso 1 1 calc R . .
C115 C 0.8293(9) 0.5712(7) 0.4582(6) 0.054(3) Uani 1 1 d . . .
H11Q H 0.8816 0.6084 0.4596 0.065 Uiso 1 1 calc R . .
H11R H 0.8578 0.5106 0.4406 0.065 Uiso 1 1 calc R . .
C116 C 0.7863(9) 0.5551(7) 0.5223(5) 0.048(3) Uani 1 1 d . . .
H11M H 0.7299 0.5231 0.5206 0.058 Uiso 1 1 calc R . .
H11N H 0.8354 0.5151 0.5473 0.058 Uiso 1 1 calc R . .
C117 C 0.7006(8) 0.6341(6) 0.6055(4) 0.036(2) Uani 1 1 d . . .
H11K H 0.7356 0.5832 0.6318 0.044 Uiso 1 1 calc R . .
H11L H 0.6372 0.6178 0.5970 0.044 Uiso 1 1 calc R . .
C118 C 0.6843(8) 0.7235(7) 0.6382(4) 0.038(2) Uani 1 1 d . . .
H11C H 0.6534 0.7135 0.6794 0.046 Uiso 1 1 calc R . .
H11D H 0.7478 0.7418 0.6437 0.046 Uiso 1 1 calc R . .
C201 C 0.5417(7) 0.4193(7) 0.2442(5) 0.037(2) Uani 1 1 d . . .
H20G H 0.5119 0.3634 0.2544 0.045 Uiso 1 1 calc R . .
H20H H 0.4994 0.4606 0.2157 0.045 Uiso 1 1 calc R . .
C202 C 0.5453(7) 0.4695(6) 0.3017(5) 0.037(2) Uani 1 1 d . . .
H20C H 0.5771 0.5244 0.2922 0.045 Uiso 1 1 calc R . .
H20D H 0.4783 0.4921 0.3183 0.045 Uiso 1 1 calc R . .
C203 C 0.5906(6) 0.4491(7) 0.4052(4) 0.033(2) Uani 1 1 d . . .
H20K H 0.5214 0.4641 0.4199 0.040 Uiso 1 1 calc R . .
H20L H 0.6174 0.5077 0.4019 0.040 Uiso 1 1 calc R . .
C204 C 0.6457(7) 0.3816(7) 0.4493(4) 0.037(2) Uani 1 1 d . . .
H20I H 0.6341 0.4053 0.4911 0.044 Uiso 1 1 calc R . .
H20J H 0.6230 0.3211 0.4495 0.044 Uiso 1 1 calc R . .
C205 C 0.8014(7) 0.3087(7) 0.4762(4) 0.034(2) Uani 1 1 d . . .
H20E H 0.7828 0.2462 0.4773 0.041 Uiso 1 1 calc R . .
H20F H 0.7868 0.3341 0.5174 0.041 Uiso 1 1 calc R . .
C206 C 0.9085(7) 0.3006(6) 0.4592(4) 0.033(2) Uani 1 1 d . . .
H20A H 0.9253 0.3639 0.4562 0.040 Uiso 1 1 calc R . .
H20B H 0.9456 0.2646 0.4924 0.040 Uiso 1 1 calc R . .
C207 C 0.6675(8) 0.4705(8) 0.1780(5) 0.047(3) Uani 1 1 d . . .
H20Q H 0.6498 0.5262 0.2030 0.057 Uiso 1 1 calc R . .
H20R H 0.6301 0.4824 0.1406 0.057 Uiso 1 1 calc R . .
C208 C 0.7749(8) 0.4579(9) 0.1595(5) 0.048(3) Uani 1 1 d . . .
H20M H 0.7951 0.3997 0.1373 0.058 Uiso 1 1 calc R . .
H20N H 0.7881 0.5108 0.1319 0.058 Uiso 1 1 calc R . .
C209 C 0.9296(7) 0.4478(8) 0.1972(5) 0.040(2) Uani 1 1 d . . .
H20O H 0.9398 0.5002 0.1683 0.048 Uiso 1 1 calc R . .
H20P H 0.9548 0.3888 0.1768 0.048 Uiso 1 1 calc R . .
C210 C 0.9830(8) 0.4514(7) 0.2529(5) 0.039(2) Uani 1 1 d . . .
H21O H 1.0522 0.4532 0.2414 0.046 Uiso 1 1 calc R . .
H21P H 0.9553 0.5085 0.2748 0.046 Uiso 1 1 calc R . .
C211 C 1.0265(8) 0.3715(7) 0.3463(4) 0.038(2) Uani 1 1 d . . .
H21Q H 0.9914 0.4205 0.3731 0.046 Uiso 1 1 calc R . .
H21R H 1.0925 0.3852 0.3356 0.046 Uiso 1 1 calc R . .
C212 C 1.0332(7) 0.2777(7) 0.3788(5) 0.037(2) Uani 1 1 d . . .
H21M H 1.0645 0.2293 0.3504 0.044 Uiso 1 1 calc R . .
H21N H 1.0755 0.2750 0.4137 0.044 Uiso 1 1 calc R . .
C213 C 0.6361(8) 0.3149(8) 0.1715(4) 0.041(2) Uani 1 1 d . . .
H21A H 0.6934 0.3100 0.1421 0.049 Uiso 1 1 calc R . .
H21B H 0.5771 0.3312 0.1477 0.049 Uiso 1 1 calc R . .
C214 C 0.6359(7) 0.2207(6) 0.2049(4) 0.034(2) Uani 1 1 d . . .
H21C H 0.5815 0.2258 0.2365 0.041 Uiso 1 1 calc R . .
H21D H 0.6265 0.1743 0.1756 0.041 Uiso 1 1 calc R . .
C215 C 0.7277(7) 0.1031(6) 0.2656(5) 0.036(2) Uani 1 1 d . . .
H21E H 0.7113 0.0567 0.2385 0.043 Uiso 1 1 calc R . .
H21F H 0.6800 0.1092 0.3011 0.043 Uiso 1 1 calc R . .
C216 C 0.8280(8) 0.0718(6) 0.2870(5) 0.040(2) Uani 1 1 d . . .
H21K H 0.8348 0.0071 0.3045 0.048 Uiso 1 1 calc R . .
H21L H 0.8762 0.0731 0.2520 0.048 Uiso 1 1 calc R . .
C217 C 0.9428(8) 0.1047(7) 0.3530(5) 0.044(2) Uani 1 1 d . . .
H21I H 0.9909 0.1224 0.3215 0.052 Uiso 1 1 calc R . .
H21J H 0.9577 0.0363 0.3611 0.052 Uiso 1 1 calc R . .
C218 C 0.9470(8) 0.1542(6) 0.4108(5) 0.039(2) Uani 1 1 d . . .
H21G H 0.8939 0.1405 0.4400 0.047 Uiso 1 1 calc R . .
H21H H 1.0093 0.1289 0.4296 0.047 Uiso 1 1 calc R . .
C301 C 0.3840(11) 1.2637(10) 0.1407(6) 0.066(4) Uani 1 1 d . B .
H30G H 0.4484 1.2289 0.1270 0.080 Uiso 1 1 calc R . .
H30H H 0.3921 1.2946 0.1787 0.080 Uiso 1 1 calc R . .
C302 C 0.3489(12) 1.3382(9) 0.0914(6) 0.065(4) Uani 1 1 d . B .
H30I H 0.2812 1.3689 0.1018 0.079 Uiso 1 1 calc R . .
H30J H 0.3909 1.3863 0.0877 0.079 Uiso 1 1 calc R . .
C303 C 0.3437(8) 1.3511(7) -0.0160(5) 0.044(2) Uani 1 1 d . B .
H30C H 0.3953 1.3897 -0.0180 0.053 Uiso 1 1 calc R . .
H30D H 0.2800 1.3934 -0.0123 0.053 Uiso 1 1 calc R . .
C304 C 0.3500(8) 1.2997(7) -0.0730(5) 0.043(2) Uani 1 1 d . B .
H30E H 0.3460 1.3445 -0.1089 0.052 Uiso 1 1 calc R . .
H30F H 0.4133 1.2570 -0.0766 0.052 Uiso 1 1 calc R . .
C305 C 0.2724(9) 1.2032(8) -0.1285(5) 0.048(3) Uani 1 1 d . B .
H30Q H 0.3308 1.1542 -0.1332 0.058 Uiso 1 1 calc R A 1
H30R H 0.2733 1.2491 -0.1635 0.058 Uiso 1 1 calc R A 1
C306 C 0.1833(9) 1.1606(8) -0.1286(4) 0.046(3) Uani 1 1 d . B 1
H30A H 0.1794 1.1359 -0.1694 0.055 Uiso 1 1 calc R B 1
H30B H 0.1253 1.2094 -0.1214 0.055 Uiso 1 1 calc R B 1
C307 C 0.2310(12) 1.2419(10) 0.1927(6) 0.067(4) Uani 1 1 d . B 1
H30O H 0.2090 1.3065 0.1764 0.081 Uiso 1 1 calc R B 1
H30P H 0.2505 1.2454 0.2351 0.081 Uiso 1 1 calc R B 1
C308 C 0.1474(10) 1.1893(9) 0.1941(5) 0.053(3) Uani 1 1 d . B 1
H30M H 0.1702 1.1224 0.2046 0.064 Uiso 1 1 calc R B 1
H30N H 0.0966 1.2144 0.2254 0.064 Uiso 1 1 calc R B 1
C309 C 0.0234(8) 1.1617(8) 0.1333(5) 0.045(2) Uani 1 1 d . B 1
H30K H -0.0259 1.1902 0.1644 0.054 Uiso 1 1 calc R B 1
H30L H 0.0382 1.0936 0.1428 0.054 Uiso 1 1 calc R B 1
C310 C -0.0143(8) 1.1801(8) 0.0715(5) 0.043(2) Uani 1 1 d . B 1
H31O H -0.0799 1.1636 0.0714 0.052 Uiso 1 1 calc R B 1
H31P H -0.0195 1.2472 0.0595 0.052 Uiso 1 1 calc R B 1
C311 C 0.0156(8) 1.1369(9) -0.0311(5) 0.048(3) Uani 1 1 d . B 1
H31Q H 0.0172 1.2010 -0.0481 0.058 Uiso 1 1 calc R B 1
H31R H -0.0522 1.1259 -0.0303 0.058 Uiso 1 1 calc R B 1
C312 C 0.0809(8) 1.0671(9) -0.0698(5) 0.048(3) Uani 1 1 d . B 1
H31M H 0.0824 1.0042 -0.0499 0.058 Uiso 1 1 calc R B 1
H31N H 0.0522 1.0671 -0.1100 0.058 Uiso 1 1 calc R B 1
C313 C 0.3685(9) 1.1142(9) 0.1857(5) 0.054(3) Uani 1 1 d . B 1
H31G H 0.3199 1.0787 0.2053 0.065 Uiso 1 1 calc R B 1
H31H H 0.4046 1.1338 0.2188 0.065 Uiso 1 1 calc R B 1
C314 C 0.4391(9) 1.0500(10) 0.1455(6) 0.062(4) Uani 1 1 d . B 1
H31K H 0.4887 1.0842 0.1258 0.075 Uiso 1 1 calc R B 1
H31L H 0.4727 0.9970 0.1707 0.075 Uiso 1 1 calc R B 1
C315 C 0.4459(8) 0.9400(8) 0.0701(5) 0.050(3) Uani 1 1 d . B 1
H31C H 0.4732 0.8919 0.1010 0.059 Uiso 1 1 calc R B 1
H31D H 0.5009 0.9613 0.0461 0.059 Uiso 1 1 calc R B 1
C316 C 0.3878(8) 0.8993(8) 0.0292(5) 0.050(3) Uani 1 1 d . B 1
H31I H 0.4295 0.8467 0.0084 0.061 Uiso 1 1 calc R B 1
H31J H 0.3354 0.8744 0.0536 0.061 Uiso 1 1 calc R B 1
C317 C 0.2796(9) 0.9304(8) -0.0499(5) 0.049(3) Uani 1 1 d . B 1
H31E H 0.2230 0.9191 -0.0229 0.059 Uiso 1 1 calc R B 1
H31F H 0.3114 0.8703 -0.0668 0.059 Uiso 1 1 calc R B 1
C318 C 0.2456(9) 0.9996(8) -0.1018(5) 0.049(3) Uani 1 1 d . B 1
H31A H 0.3030 1.0176 -0.1249 0.059 Uiso 1 1 calc R B 1
H31B H 0.2103 0.9690 -0.1303 0.059 Uiso 1 1 calc R B 1
N1S N 0.9417(18) 0.5958(17) 0.0482(12) 0.113(10) Uiso 0.74(4) 1 d P C 1
C1S C 0.968(2) 0.5448(19) -0.0049(16) 0.151(10) Uiso 1 1 d . . .
N2S N 0.913(4) 0.541(4) -0.054(3) 0.10(2) Uiso 0.26(4) 1 d P C 2

loop_
_atom_site_aniso_label
_atom_site_aniso_U_11
_atom_site_aniso_U_22
_atom_site_aniso_U_33
_atom_site_aniso_U_23
_atom_site_aniso_U_13
_atom_site_aniso_U_12
Sn1 0.0350(3) 0.0273(3) 0.0221(3) -0.0014(2) -0.0004(2) -0.0016(2)
Sn3 0.0265(3) 0.0254(3) 0.0273(3) 0.0039(2) 0.0029(2) -0.0049(2)
Sn4 0.0267(3) 0.0277(3) 0.0250(3) 0.0024(2) -0.0062(2) 0.0001(2)
Sn5 0.0324(3) 0.0253(3) 0.0272(3) 0.0017(2) -0.0030(2) -0.0097(2)
Sn2 0.0250(3) 0.0255(3) 0.0270(3) 0.0022(2) -0.0005(2) 0.0033(2)
Sn7 0.0282(3) 0.0207(3) 0.0279(3) 0.0015(2) -0.0021(2) 0.0008(2)
Sn8 0.0216(3) 0.0338(3) 0.0310(3) 0.0007(2) 0.0028(2) -0.0023(2)
Sn9 0.0304(3) 0.0279(3) 0.0209(3) 0.0046(2) -0.0001(2) -0.0036(2)
Sn6 0.0260(3) 0.0274(3) 0.0304(3) 0.0023(2) -0.0071(2) -0.0053(2)
Zn1 0.0410(6) 0.0357(6) 0.0240(5) -0.0039(4) 0.0010(4) -0.0006(5)
C1 0.067(7) 0.032(5) 0.040(6) 0.002(4) -0.003(5) -0.012(5)
C2 0.055(8) 0.060(8) 0.067(8) -0.013(6) 0.027(6) 0.000(6)
C3 0.079(9) 0.075(9) 0.032(6) -0.007(6) -0.007(6) -0.007(7)
K1 0.0233(8) 0.0240(8) 0.0237(8) 0.0007(7) -0.0007(7) -0.0025(7)
K2 0.0267(9) 0.0250(9) 0.0276(9) -0.0004(7) -0.0011(7) -0.0041(7)
K3 0.0346(11) 0.0430(11) 0.0291(10) 0.0043(8) -0.0083(8) -0.0080(9)
N11 0.033(4) 0.032(4) 0.025(4) -0.008(3) 0.007(3) -0.006(3)
N12 0.027(4) 0.032(4) 0.024(4) 0.002(3) -0.005(3) -0.009(3)
N21 0.030(4) 0.031(4) 0.033(4) 0.004(3) -0.006(3) -0.007(3)
N22 0.028(4) 0.022(3) 0.037(4) 0.000(3) -0.007(3) -0.001(3)
N31 0.068(7) 0.055(6) 0.047(5) 0.020(4) -0.031(5) -0.032(5)
N32 0.044(5) 0.046(5) 0.030(4) -0.006(4) -0.003(4) -0.008(4)
O11 0.023(3) 0.029(3) 0.028(3) -0.002(2) -0.001(2) 0.001(2)
O12 0.025(3) 0.042(4) 0.026(3) 0.001(3) -0.002(2) -0.004(3)
O13 0.032(3) 0.034(3) 0.031(3) -0.008(3) 0.004(3) -0.006(3)
O14 0.035(4) 0.050(4) 0.027(3) -0.007(3) 0.003(3) -0.020(3)
O15 0.045(4) 0.030(3) 0.044(4) -0.009(3) 0.005(3) 0.003(3)
O16 0.043(4) 0.021(3) 0.043(4) 0.006(3) -0.010(3) 0.000(3)
O21 0.032(3) 0.029(3) 0.030(3) -0.006(2) -0.005(3) 0.004(3)
O22 0.023(3) 0.033(3) 0.026(3) 0.003(2) 0.000(2) 0.000(2)
O23 0.040(4) 0.056(4) 0.028(3) 0.011(3) -0.007(3) -0.023(3)
O24 0.029(3) 0.028(3) 0.040(4) 0.005(3) -0.005(3) -0.007(3)
O25 0.036(4) 0.033(3) 0.039(4) 0.000(3) -0.003(3) -0.010(3)
O26 0.037(4) 0.025(3) 0.050(4) -0.010(3) -0.008(3) 0.002(3)
O31 0.070(5) 0.044(4) 0.051(5) 0.014(4) -0.019(4) -0.027(4)
O32 0.042(4) 0.045(4) 0.029(3) 0.005(3) -0.001(3) -0.008(3)
O33 0.063(5) 0.061(5) 0.023(3) 0.001(3) -0.006(3) -0.028(4)
O34 0.032(4) 0.057(4) 0.032(4) -0.004(3) -0.008(3) -0.005(3)
O35 0.041(4) 0.059(5) 0.056(5) 0.019(4) -0.017(4) -0.015(4)
O36 0.032(4) 0.042(4) 0.050(4) 0.013(3) 0.000(3) -0.006(3)
C101 0.049(6) 0.043(5) 0.025(5) 0.002(4) -0.006(4) -0.015(5)
C102 0.036(5) 0.043(5) 0.025(4) 0.009(4) -0.004(4) -0.005(4)
C103 0.036(5) 0.036(5) 0.036(5) 0.009(4) -0.020(4) -0.008(4)
C104 0.025(5) 0.055(6) 0.044(6) 0.015(5) -0.007(4) -0.010(4)
C105 0.023(4) 0.051(6) 0.035(5) -0.007(4) 0.005(4) -0.008(4)
C106 0.035(5) 0.058(6) 0.024(4) -0.002(4) 0.005(4) -0.018(5)
C107 0.043(6) 0.040(5) 0.031(5) -0.010(4) 0.010(4) -0.014(4)
C108 0.027(5) 0.039(5) 0.039(5) -0.006(4) 0.014(4) -0.004(4)
C109 0.021(4) 0.041(5) 0.052(6) -0.001(4) -0.002(4) -0.004(4)
C110 0.036(5) 0.049(6) 0.042(6) -0.006(5) -0.001(4) -0.022(5)
C111 0.040(5) 0.038(5) 0.024(4) -0.002(4) -0.004(4) -0.015(4)
C112 0.036(5) 0.036(5) 0.027(4) -0.003(4) -0.003(4) -0.004(4)
C113 0.061(7) 0.035(5) 0.037(5) -0.017(4) 0.014(5) -0.020(5)
C114 0.065(7) 0.036(5) 0.045(6) -0.009(5) 0.009(5) -0.011(5)
C115 0.061(7) 0.029(5) 0.066(8) -0.004(5) -0.007(6) 0.011(5)
C116 0.062(7) 0.020(5) 0.058(7) -0.003(4) -0.010(6) 0.008(5)
C117 0.047(6) 0.029(5) 0.034(5) 0.013(4) -0.015(4) -0.008(4)
C118 0.046(6) 0.046(6) 0.027(5) 0.011(4) -0.014(4) -0.019(5)
C201 0.033(5) 0.036(5) 0.044(6) 0.004(4) -0.014(4) -0.008(4)
C202 0.034(5) 0.026(4) 0.048(6) -0.005(4) -0.012(4) 0.007(4)
C203 0.021(4) 0.036(5) 0.041(5) -0.014(4) 0.003(4) 0.001(4)
C204 0.033(5) 0.048(6) 0.032(5) -0.005(4) 0.004(4) -0.013(4)
C205 0.039(5) 0.039(5) 0.023(4) 0.009(4) -0.009(4) -0.004(4)
C206 0.037(5) 0.031(5) 0.031(5) 0.003(4) -0.012(4) -0.001(4)
C207 0.055(7) 0.044(6) 0.050(6) 0.020(5) -0.025(5) -0.023(5)
C208 0.053(7) 0.063(7) 0.036(5) 0.021(5) -0.015(5) -0.031(6)
C209 0.036(5) 0.049(6) 0.036(5) 0.013(4) 0.001(4) -0.013(4)
C210 0.040(5) 0.040(5) 0.038(5) 0.001(4) 0.002(4) -0.018(4)
C211 0.040(5) 0.043(5) 0.036(5) -0.004(4) -0.009(4) -0.016(4)
C212 0.031(5) 0.039(5) 0.042(5) 0.001(4) -0.007(4) -0.007(4)
C213 0.040(6) 0.060(7) 0.027(5) -0.004(4) -0.003(4) -0.022(5)
C214 0.037(5) 0.033(5) 0.033(5) -0.009(4) 0.002(4) -0.007(4)
C215 0.044(6) 0.026(4) 0.040(5) -0.001(4) -0.009(4) -0.009(4)
C216 0.048(6) 0.022(4) 0.050(6) -0.010(4) -0.005(5) -0.002(4)
C217 0.042(6) 0.028(5) 0.059(7) -0.002(4) -0.014(5) 0.004(4)
C218 0.046(6) 0.024(4) 0.044(6) 0.000(4) -0.012(5) 0.002(4)
C301 0.096(10) 0.072(9) 0.049(7) 0.017(6) -0.035(7) -0.057(8)
C302 0.112(12) 0.049(7) 0.050(7) 0.006(5) -0.029(7) -0.045(7)
C303 0.045(6) 0.029(5) 0.055(6) 0.009(4) -0.004(5) -0.004(4)
C304 0.054(6) 0.037(5) 0.038(5) 0.008(4) 0.005(5) -0.009(5)
C305 0.059(7) 0.056(7) 0.027(5) 0.003(5) -0.002(5) -0.006(5)
C306 0.059(7) 0.053(6) 0.024(5) 0.005(4) -0.010(5) -0.006(5)
C307 0.099(11) 0.069(8) 0.043(7) -0.009(6) -0.032(7) -0.027(8)
C308 0.068(8) 0.069(8) 0.021(5) -0.004(5) -0.002(5) -0.011(6)
C309 0.044(6) 0.048(6) 0.042(6) -0.007(5) 0.007(5) -0.009(5)
C310 0.035(5) 0.045(6) 0.049(6) -0.007(5) 0.004(5) -0.005(4)
C311 0.039(6) 0.065(7) 0.045(6) -0.002(5) -0.012(5) -0.016(5)
C312 0.043(6) 0.065(7) 0.041(6) -0.016(5) -0.012(5) -0.015(5)
C313 0.066(8) 0.062(7) 0.041(6) 0.022(5) -0.028(6) -0.026(6)
C314 0.041(6) 0.087(10) 0.062(8) 0.025(7) -0.025(6) -0.022(6)
C315 0.033(5) 0.059(7) 0.049(6) 0.026(5) 0.003(5) 0.003(5)
C316 0.039(6) 0.047(6) 0.056(7) 0.020(5) 0.013(5) 0.006(5)
C317 0.051(7) 0.045(6) 0.052(7) -0.012(5) 0.015(5) -0.013(5)
C318 0.054(7) 0.059(7) 0.035(6) -0.013(5) 0.002(5) -0.010(6)

loop_
_atom_type_symbol
_atom_type_description
_atom_type_scat_dispersion_real
_atom_type_scat_dispersion_imag
_atom_type_scat_source
C C 0.0033 0.0016 'International Tables Vol C Tables 4.2.6.8 and 6.1.1.4'
H H 0.0000 0.0000 'International Tables Vol C Tables 4.2.6.8 and 6.1.1.4'
N N 0.0061 0.0033 'International Tables Vol C Tables 4.2.6.8 and 6.1.1.4'
O O 0.0106 0.0060 'International Tables Vol C Tables 4.2.6.8 and 6.1.1.4'
K K 0.2009 0.2494 'International Tables Vol C Tables 4.2.6.8 and 6.1.1.4'
Zn Zn 0.2839 1.4301 'International Tables Vol C Tables 4.2.6.8 and 6.1.1.4'
Sn Sn -0.6537 1.4246 'International Tables Vol C Tables 4.2.6.8 and 6.1.1.4'

loop_
_geom_angle_atom_site_label_1
_geom_angle_atom_site_label_2
_geom_angle_atom_site_label_3
_geom_angle
_geom_angle_site_symmetry_1
_geom_angle_site_symmetry_3
_geom_angle_publ_flag
Sn2 Sn1 Sn5 65.57(2) . . ?
Sn2 Sn1 Sn3 67.42(2) . . ?
Sn5 Sn1 Sn3 100.89(2) . . ?
Sn2 Sn1 Sn4 100.56(2) . . ?
Sn5 Sn1 Sn4 66.09(2) . . ?
Sn3 Sn1 Sn4 64.85(2) . . ?
Sn7 Sn3 Sn1 110.14(2) . . ?
Sn7 Sn3 Sn6 63.55(2) . . ?
Sn1 Sn3 Sn6 108.29(2) . . ?
Sn7 Sn3 Sn4 57.744(19) . . ?
Sn1 Sn3 Sn4 57.67(2) . . ?
Sn6 Sn3 Sn4 102.07(2) . . ?
Sn7 Sn3 Sn2 100.54(2) . . ?
Sn1 Sn3 Sn2 55.968(19) . . ?
Sn6 Sn3 Sn2 56.193(18) . . ?
Sn4 Sn3 Sn2 89.48(2) . . ?
Sn8 Sn4 Sn1 109.42(2) . . ?
Sn8 Sn4 Sn7 64.29(2) . . ?
Sn1 Sn4 Sn7 109.65(2) . . ?
Sn8 Sn4 Sn3 103.35(2) . . ?
Sn1 Sn4 Sn3 57.47(2) . . ?
Sn7 Sn4 Sn3 57.400(19) . . ?
Sn8 Sn4 Sn5 56.802(19) . . ?
Sn1 Sn4 Sn5 56.692(19) . . ?
Sn7 Sn4 Sn5 101.34(2) . . ?
Sn3 Sn4 Sn5 90.70(2) . . ?
Sn9 Sn5 Sn1 109.14(3) . . ?
Sn9 Sn5 Sn8 65.39(2) . . ?
Sn1 Sn5 Sn8 110.19(2) . . ?
Sn9 Sn5 Sn2 56.397(19) . . ?
Sn1 Sn5 Sn2 57.047(19) . . ?
Sn8 Sn5 Sn2 102.92(2) . . ?
Sn9 Sn5 Sn4 102.09(2) . . ?
Sn1 Sn5 Sn4 57.216(19) . . ?
Sn8 Sn5 Sn4 57.104(19) . . ?
Sn2 Sn5 Sn4 90.16(2) . . ?
Sn9 Sn2 Sn1 110.45(3) . . ?
Sn9 Sn2 Sn6 64.89(2) . . ?
Sn1 Sn2 Sn6 109.26(2) . . ?
Sn9 Sn2 Sn5 57.49(2) . . ?
Sn1 Sn2 Sn5 57.380(19) . . ?
Sn6 Sn2 Sn5 102.40(2) . . ?
Sn9 Sn2 Sn3 102.14(2) . . ?
Sn1 Sn2 Sn3 56.608(19) . . ?
Sn6 Sn2 Sn3 56.604(19) . . ?
Sn5 Sn2 Sn3 89.66(2) . . ?
Zn1 Sn7 Sn3 110.21(3) . . ?
Zn1 Sn7 Sn4 109.20(3) . . ?
Sn3 Sn7 Sn4 64.86(2) . . ?
Zn1 Sn7 Sn6 56.67(3) . . ?
Sn3 Sn7 Sn6 58.338(19) . . ?
Sn4 Sn7 Sn6 103.40(2) . . ?
Zn1 Sn7 Sn8 56.26(3) . . ?
Sn3 Sn7 Sn8 104.00(2) . . ?
Sn4 Sn7 Sn8 57.762(19) . . ?
Sn6 Sn7 Sn8 91.17(2) . . ?
Zn1 Sn8 Sn5 107.76(3) . . ?
Zn1 Sn8 Sn4 108.29(3) . . ?
Sn5 Sn8 Sn4 66.09(2) . . ?
Zn1 Sn8 Sn7 55.08(3) . . ?
Sn5 Sn8 Sn7 103.36(2) . . ?
Sn4 Sn8 Sn7 57.946(19) . . ?
Zn1 Sn8 Sn9 54.91(3) . . ?
Sn5 Sn8 Sn9 57.115(19) . . ?
Sn4 Sn8 Sn9 102.60(2) . . ?
Sn7 Sn8 Sn9 88.56(2) . . ?
Zn1 Sn9 Sn2 110.13(3) . . ?
Zn1 Sn9 Sn5 108.99(3) . . ?
Sn2 Sn9 Sn5 66.11(2) . . ?
Zn1 Sn9 Sn6 56.32(3) . . ?
Sn2 Sn9 Sn6 58.27(2) . . ?
Sn5 Sn9 Sn6 103.77(2) . . ?
Zn1 Sn9 Sn8 55.86(3) . . ?
Sn2 Sn9 Sn8 104.17(2) . . ?
Sn5 Sn9 Sn8 57.50(2) . . ?
Sn6 Sn9 Sn8 90.26(2) . . ?
Zn1 Sn6 Sn2 108.00(3) . . ?
Zn1 Sn6 Sn3 109.00(3) . . ?
Sn2 Sn6 Sn3 67.20(2) . . ?
Zn1 Sn6 Sn7 55.56(3) . . ?
Sn2 Sn6 Sn7 104.40(2) . . ?
Sn3 Sn6 Sn7 58.117(19) . . ?
Zn1 Sn6 Sn9 55.45(3) . . ?
Sn2 Sn6 Sn9 56.836(19) . . ?
Sn3 Sn6 Sn9 103.95(2) . . ?
Sn7 Sn6 Sn9 90.00(2) . . ?
C1 Zn1 Sn7 133.1(3) . . ?
C1 Zn1 Sn9 121.5(3) . . ?
Sn7 Zn1 Sn9 105.40(4) . . ?
C1 Zn1 Sn6 129.2(4) . . ?
Sn7 Zn1 Sn6 67.77(3) . . ?
Sn9 Zn1 Sn6 68.23(3) . . ?
C1 Zn1 Sn8 124.9(4) . . ?
Sn7 Zn1 Sn8 68.66(3) . . ?
Sn9 Zn1 Sn8 69.23(3) . . ?
Sn6 Zn1 Sn8 105.46(4) . . ?
C2 C1 C3 110.1(9) . . ?
C2 C1 Zn1 112.7(9) . . ?
C3 C1 Zn1 109.0(6) . . ?
C2 C1 H1 108.3 . . ?
C3 C1 H1 108.3 . . ?
Zn1 C1 H1 108.3 . . ?
C1 C2 H2A 109.5 . . ?
C1 C2 H2B 109.5 . . ?
H2A C2 H2B 109.5 . . ?
C1 C2 H2C 109.5 . . ?
H2A C2 H2C 109.5 . . ?
H2B C2 H2C 109.5 . . ?
C1 C3 H3A 109.5 . . ?
C1 C3 H3B 109.5 . . ?
H3A C3 H3B 109.5 . . ?
C1 C3 H3C 109.5 . . ?
H3A C3 H3C 109.5 . . ?
H3B C3 H3C 109.5 . . ?
O12 K1 O11 63.9 . . ?
O12 K1 O14 97.9 . . ?
O11 K1 O14 96.5 . . ?
O12 K1 O13 138.2 . . ?
O11 K1 O13 81.7 . . ?
O14 K1 O13 61.6 . . ?
O12 K1 O15 123.0 . . ?
O11 K1 O15 115.6 . . ?
O14 K1 O15 135.6 . . ?
O13 K1 O15 92.1 . . ?
O12 K1 O16 104.4 . . ?
O11 K1 O16 164.9 . . ?
O14 K1 O16 94.6 . . ?
O13 K1 O16 112.8 . . ?
O15 K1 O16 61.3 . . ?
O12 K1 N12 61.3 . . ?
O11 K1 N12 115.6 . . ?
O14 K1 N12 61.5 . . ?
O13 K1 N12 121.9 . . ?
O15 K1 N12 121.3 . . ?
O16 K1 N12 61.6 . . ?
O12 K1 N11 114.4 . . ?
O11 K1 N11 61.6 . . ?
O14 K1 N11 121.5 . . ?
O13 K1 N11 61.8 . . ?
O15 K1 N11 59.5 . . ?
O16 K1 N11 120.1 . . ?
N12 K1 N11 175.5 . . ?
O12 K1 C103 46.26 . . ?
O11 K1 C103 25.25 . . ?
O14 K1 C103 113.95 . . ?
O13 K1 C103 105.99 . . ?
O15 K1 C103 107.30 . . ?
O16 K1 C103 139.62 . . ?
N12 K1 C103 106.56 . . ?
N11 K1 C103 69.39 . . ?
O12 K1 C108 153.22 . . ?
O11 K1 C108 89.33 . . ?
O14 K1 C108 84.20 . . ?
O13 K1 C108 25.17 . . ?
O15 K1 C108 67.31 . . ?
O16 K1 C108 102.01 . . ?
N12 K1 C108 138.52 . . ?
N11 K1 C108 45.91 . . ?
C103 K1 C108 108.5 . . ?
O12 K1 C109 139.57 . . ?
O11 K1 C109 101.00 . . ?
O14 K1 C109 44.21 . . ?
O13 K1 C109 24.69 . . ?
O15 K1 C109 97.44 . . ?
O16 K1 C109 94.14 . . ?
N12 K1 C109 99.35 . . ?
N11 K1 C109 84.77 . . ?
C103 K1 C109 126.2 . . ?
C108 K1 C109 41.0 . . ?
O12 K1 C104 22.09 . . ?
O11 K1 C104 42.07 . . ?
O14 K1 C104 101.58 . . ?
O13 K1 C104 121.05 . . ?
O15 K1 C104 122.9 . . ?
O16 K1 C104 125.22 . . ?
N12 K1 C104 81.22 . . ?
N11 K1 C104 94.73 . . ?
C103 K1 C104 25.3 . . ?
C108 K1 C104 131.3 . . ?
C109 K1 C104 132.7 . . ?
O26 K2 O24 97.8 . . ?
O26 K2 O23 136.1 . . ?
O24 K2 O23 60.5 . . ?
O26 K2 O21 117.9 . . ?
O24 K2 O21 138.6 . . ?
O23 K2 O21 100.0 . . ?
O26 K2 O22 95.1 . . ?
O24 K2 O22 98.7 . . ?
O23 K2 O22 124.0 . . ?
O21 K2 O22 60.2 . . ?
O26 K2 O25 59.8 . . ?
O24 K2 O25 122.8 . . ?
O23 K2 O25 98.2 . . ?
O21 K2 O25 94.4 . . ?
O22 K2 O25 132.4 . . ?
O26 K2 N21 118.9 . . ?
O24 K2 N21 120.6 . . ?
O23 K2 N21 60.7 . . ?
O21 K2 N21 60.6 . . ?
O22 K2 N21 120.3 . . ?
O25 K2 N21 59.6 . . ?
O26 K2 N22 60.5 . . ?
O24 K2 N22 59.8 . . ?
O23 K2 N22 119.8 . . ?
O21 K2 N22 119.4 . . ?
O22 K2 N22 59.9 . . ?
O25 K2 N22 119.8 . . ?
N21 K2 N22 179.4 . . ?
O35 K3 O34 128.4 . . ?
O35 K3 O33 102.5 . . ?
O34 K3 O33 59.6 . . ?
O35 K3 O32 128.0 . . ?
O34 K3 O32 98.3 . . ?
O33 K3 O32 122.6 . . ?
O35 K3 O31 93.6 . . ?
O34 K3 O31 133.8 . . ?
O33 K3 O31 97.5 . . ?
O32 K3 O31 58.6 . . ?
O35 K3 O36 59.4 . . ?
O34 K3 O36 102.1 . . ?
O33 K3 O36 140.3 . . ?
O32 K3 O36 93.2 . . ?
O31 K3 O36 117.4 . . ?
O35 K3 N31 61.0 . . ?
O34 K3 N31 120.1 . . ?
O33 K3 N31 60.8 . . ?
O32 K3 N31 118.1 . . ?
O31 K3 N31 59.8 . . ?
O36 K3 N31 119.9 . . ?
O35 K3 N32 120.0 . . ?
O34 K3 N32 61.0 . . ?
O33 K3 N32 120.0 . . ?
O32 K3 N32 59.9 . . ?
O31 K3 N32 118.1 . . ?
O36 K3 N32 60.8 . . ?
N31 K3 N32 177.9 . . ?
C101 N11 C107 112.1 . . ?
C101 N11 C113 110.8 . . ?
C107 N11 C113 111.9 . . ?
C101 N11 K1 109.3 . . ?
C107 N11 K1 105.4 . . ?
C113 N11 K1 106.9 . . ?
C112 N12 C118 110.7 . . ?
C112 N12 C106 110.5 . . ?
C118 N12 C106 109.1 . . ?
C112 N12 K1 108.2 . . ?
C118 N12 K1 110.0 . . ?
C106 N12 K1 108.2 . . ?
C207 N21 C213 109.7 . . ?
C207 N21 C201 109.2 . . ?
C213 N21 C201 110.3 . . ?
C207 N21 K2 107.9 . . ?
C213 N21 K2 109.8 . . ?
C201 N21 K2 109.9 . . ?
C206 N22 C218 110.3 . . ?
C206 N22 C212 110.0 . . ?
C218 N22 C212 108.9 . . ?
C206 N22 K2 109.9 . . ?
C218 N22 K2 108.4 . . ?
C212 N22 K2 109.2 . . ?
C313 N31 C301 109.1 . . ?
C313 N31 C307 110.9 . . ?
C301 N31 C307 110.0 . . ?
C313 N31 K3 107.2 . . ?
C301 N31 K3 110.7 . . ?
C307 N31 K3 108.9 . . ?
C318 N32 C312 110.7 . . ?
C318 N32 C306 109.2 . . ?
C312 N32 C306 108.2 . . ?
C318 N32 K3 110.3 . . ?
C312 N32 K3 107.9 . . ?
C306 N32 K3 110.5 . . ?
C103 O11 C102 113.7 . . ?
C103 O11 K1 98.4 . . ?
C102 O11 K1 116.8 . . ?
C105 O12 C104 112.3 . . ?
C105 O12 K1 120.4 . . ?
C104 O12 K1 112.9 . . ?
C108 O13 C109 109.4 . . ?
C108 O13 K1 99.5 . . ?
C109 O13 K1 102.0 . . ?
C110 O14 C111 114.1 . . ?
C110 O14 K1 115.9 . . ?
C111 O14 K1 118.5 . . ?
C115 O15 C114 112.3 . . ?
C115 O15 K1 111.4 . . ?
C114 O15 K1 123.5 . . ?
C117 O16 C116 111.0 . . ?
C117 O16 K1 112.4 . . ?
C116 O16 K1 115.2 . . ?
C203 O21 C202 112.1 . . ?
C203 O21 K2 114.9 . . ?
C202 O21 K2 115.2 . . ?
C204 O22 C205 110.4 . . ?
C204 O22 K2 112.8 . . ?
C205 O22 K2 116.2 . . ?
C208 O23 C209 110.8 . . ?
C208 O23 K2 116.8 . . ?
C209 O23 K2 113.1 . . ?
C211 O24 C210 110.8 . . ?
C211 O24 K2 116.6 . . ?
C210 O24 K2 115.3 . . ?
C214 O25 C215 112.0 . . ?
C214 O25 K2 117.0 . . ?
C215 O25 K2 110.5 . . ?
C216 O26 C217 110.4 . . ?
C216 O26 K2 117.1 . . ?
C217 O26 K2 114.6 . . ?
C303 O31 C302 112.6 . . ?
C303 O31 K3 116.5 . . ?
C302 O31 K3 115.3 . . ?
C304 O32 C305 112.8 . . ?
C304 O32 K3 114.6 . . ?
C305 O32 K3 116.2 . . ?
C309 O33 C308 111.6 . . ?
C309 O33 K3 112.5 . . ?
C308 O33 K3 113.7 . . ?
C310 O34 C311 112.0 . . ?
C310 O34 K3 114.4 . . ?
C311 O34 K3 115.7 . . ?
C314 O35 C315 112.8 . . ?
C314 O35 K3 119.9 . . ?
C315 O35 K3 119.8 . . ?
C316 O36 C317 111.6 . . ?
C316 O36 K3 112.2 . . ?
C317 O36 K3 109.1 . . ?
N11 C101 C102 112.6 . . ?
N11 C101 H10I 109.1 . . ?
C102 C101 H10I 109.1 . . ?
N11 C101 H10J 109.1 . . ?
C102 C101 H10J 109.1 . . ?
H10I C101 H10J 107.8 . . ?
O11 C102 C101 113.4 . . ?
O11 C102 H10C 108.9 . . ?
C101 C102 H10C 108.9 . . ?
O11 C102 H10D 108.9 . . ?
C101 C102 H10D 108.9 . . ?
H10C C102 H10D 107.7 . . ?
O11 C103 C104 108.6 . . ?
O11 C103 K1 56.4 . . ?
C104 C103 K1 87.6 . . ?
O11 C103 H10A 110.0 . . ?
C104 C103 H10A 110.0 . . ?
K1 C103 H10A 69.6 . . ?
O11 C103 H10B 110.0 . . ?
C104 C103 H10B 110.0 . . ?
K1 C103 H10B 161.4 . . ?
H10A C103 H10B 108.4 . . ?
O12 C104 C103 108.4 . . ?
O12 C104 K1 45.0 . . ?
C103 C104 K1 67.1 . . ?
O12 C104 H10K 110.0 . . ?
C103 C104 H10K 110.0 . . ?
K1 C104 H10K 108.3 . . ?
O12 C104 H10L 110.0 . . ?
C103 C104 H10L 110.0 . . ?
K1 C104 H10L 141.5 . . ?
H10K C104 H10L 108.4 . . ?
O12 C105 C106 110.4 . . ?
O12 C105 H10E 109.6 . . ?
C106 C105 H10E 109.6 . . ?
O12 C105 H10F 109.6 . . ?
C106 C105 H10F 109.6 . . ?
H10E C105 H10F 108.1 . . ?
N12 C106 C105 113.2 . . ?
N12 C106 H10G 108.9 . . ?
C105 C106 H10G 108.9 . . ?
N12 C106 H10H 108.9 . . ?
C105 C106 H10H 108.9 . . ?
H10G C106 H10H 107.7 . . ?
N11 C107 C108 114.4 . . ?
N11 C107 H10O 108.7 . . ?
C108 C107 H10O 108.7 . . ?
N11 C107 H10P 108.7 . . ?
C108 C107 H10P 108.7 . . ?
H10O C107 H10P 107.6 . . ?
O13 C108 C107 108.8 . . ?
O13 C108 K1 55.3 . . ?
C107 C108 K1 91.7 . . ?
O13 C108 H10M 109.9 . . ?
C107 C108 H10M 109.9 . . ?
K1 C108 H10M 67.6 . . ?
O13 C108 H10N 109.9 . . ?
C107 C108 H10N 109.9 . . ?
K1 C108 H10N 157.6 . . ?
H10M C108 H10N 108.3 . . ?
O13 C109 C110 107.1 . . ?
O13 C109 K1 53.3 . . ?
C110 C109 K1 85.7 . . ?
O13 C109 H10Q 110.3 . . ?
C110 C109 H10Q 110.3 . . ?
K1 C109 H10Q 161.0 . . ?
O13 C109 H10R 110.3 . . ?
C110 C109 H10R 110.3 . . ?
K1 C109 H10R 73.5 . . ?
H10Q C109 H10R 108.5 . . ?
O14 C110 C109 109.6 . . ?
O14 C110 H11I 109.7 . . ?
C109 C110 H11I 109.7 . . ?
O14 C110 H11J 109.7 . . ?
C109 C110 H11J 109.7 . . ?
H11I C110 H11J 108.2 . . ?
O14 C111 C112 108.7 . . ?
O14 C111 H11E 110.0 . . ?
C112 C111 H11E 110.0 . . ?
O14 C111 H11F 110.0 . . ?
C112 C111 H11F 110.0 . . ?
H11E C111 H11F 108.3 . . ?
N12 C112 C111 114.6 . . ?
N12 C112 H11A 108.6 . . ?
C111 C112 H11A 108.6 . . ?
N12 C112 H11B 108.6 . . ?
C111 C112 H11B 108.6 . . ?
H11A C112 H11B 107.6 . . ?
N11 C113 C114 114.0(8) . . ?
N11 C113 H11G 108.8 . . ?
C114 C113 H11G 108.8 . . ?
N11 C113 H11H 108.8 . . ?
C114 C113 H11H 108.8 . . ?
H11G C113 H11H 107.7 . . ?
O15 C114 C113 108.7 . . ?
O15 C114 H11O 109.9 . . ?
C113 C114 H11O 109.9 . . ?
O15 C114 H11P 109.9 . . ?
C113 C114 H11P 109.9 . . ?
H11O C114 H11P 108.3 . . ?
O15 C115 C116 109.4 . . ?
O15 C115 H11Q 109.8 . . ?
C116 C115 H11Q 109.8 . . ?
O15 C115 H11R 109.8 . . ?
C116 C115 H11R 109.8 . . ?
H11Q C115 H11R 108.2 . . ?
O16 C116 C115 108.6 . . ?
O16 C116 H11M 110.0 . . ?
C115 C116 H11M 110.0 . . ?
O16 C116 H11N 110.0 . . ?
C115 C116 H11N 110.0 . . ?
H11M C116 H11N 108.4 . . ?
O16 C117 C118 110.2 . . ?
O16 C117 H11K 109.6 . . ?
C118 C117 H11K 109.6 . . ?
O16 C117 H11L 109.6 . . ?
C118 C117 H11L 109.6 . . ?
H11K C117 H11L 108.1 . . ?
N12 C118 C117 112.4 . . ?
N12 C118 H11C 109.1 . . ?
C117 C118 H11C 109.1 . . ?
N12 C118 H11D 109.1 . . ?
C117 C118 H11D 109.1 . . ?
H11C C118 H11D 107.9 . . ?
N21 C201 C202 113.3 . . ?
N21 C201 H20G 108.9 . . ?
C202 C201 H20G 108.9 . . ?
N21 C201 H20H 108.9 . . ?
C202 C201 H20H 108.9 . . ?
H20G C201 H20H 107.7 . . ?
O21 C202 C201 110.4 . . ?
O21 C202 H20C 109.6 . . ?
C201 C202 H20C 109.6 . . ?
O21 C202 H20D 109.6 . . ?
C201 C202 H20D 109.6 . . ?
H20C C202 H20D 108.1 . . ?
O21 C203 C204 108.9 . . ?
O21 C203 H20K 109.9 . . ?
C204 C203 H20K 109.9 . . ?
O21 C203 H20L 109.9 . . ?
C204 C203 H20L 109.9 . . ?
H20K C203 H20L 108.3 . . ?
O22 C204 C203 109.8 . . ?
O22 C204 H20I 109.7 . . ?
C203 C204 H20I 109.7 . . ?
O22 C204 H20J 109.7 . . ?
C203 C204 H20J 109.7 . . ?
H20I C204 H20J 108.2 . . ?
O22 C205 C206 109.6 . . ?
O22 C205 H20E 109.8 . . ?
C206 C205 H20E 109.8 . . ?
O22 C205 H20F 109.8 . . ?
C206 C205 H20F 109.8 . . ?
H20E C205 H20F 108.2 . . ?
N22 C206 C205 113.8 . . ?
N22 C206 H20A 108.8 . . ?
C205 C206 H20A 108.8 . . ?
N22 C206 H20B 108.8 . . ?
C205 C206 H20B 108.8 . . ?
H20A C206 H20B 107.7 . . ?
N21 C207 C208 113.9 . . ?
N21 C207 H20Q 108.8 . . ?
C208 C207 H20Q 108.8 . . ?
N21 C207 H20R 108.8 . . ?
C208 C207 H20R 108.8 . . ?
H20Q C207 H20R 107.7 . . ?
O23 C208 C207 108.9 . . ?
O23 C208 H20M 109.9 . . ?
C207 C208 H20M 109.9 . . ?
O23 C208 H20N 109.9 . . ?
C207 C208 H20N 109.9 . . ?
H20M C208 H20N 108.3 . . ?
O23 C209 C210 110.2 . . ?
O23 C209 H20O 109.6 . . ?
C210 C209 H20O 109.6 . . ?
O23 C209 H20P 109.6 . . ?
C210 C209 H20P 109.6 . . ?
H20O C209 H20P 108.1 . . ?
O24 C210 C209 109.3 . . ?
O24 C210 H21O 109.8 . . ?
C209 C210 H21O 109.8 . . ?
O24 C210 H21P 109.8 . . ?
C209 C210 H21P 109.8 . . ?
H21O C210 H21P 108.3 . . ?
O24 C211 C212 108.2 . . ?
O24 C211 H21Q 110.1 . . ?
C212 C211 H21Q 110.1 . . ?
O24 C211 H21R 110.1 . . ?
C212 C211 H21R 110.1 . . ?
H21Q C211 H21R 108.4 . . ?
N22 C212 C211 113.6 . . ?
N22 C212 H21M 108.8 . . ?
C211 C212 H21M 108.8 . . ?
N22 C212 H21N 108.8 . . ?
C211 C212 H21N 108.8 . . ?
H21M C212 H21N 107.7 . . ?
N21 C213 C214 113.1 . . ?
N21 C213 H21A 109.0 . . ?
C214 C213 H21A 109.0 . . ?
N21 C213 H21B 109.0 . . ?
C214 C213 H21B 109.0 . . ?
H21A C213 H21B 107.8 . . ?
O25 C214 C213 109.5 . . ?
O25 C214 H21C 109.8 . . ?
C213 C214 H21C 109.8 . . ?
O25 C214 H21D 109.8 . . ?
C213 C214 H21D 109.8 . . ?
H21C C214 H21D 108.2 . . ?
O25 C215 C216 108.5 . . ?
O25 C215 H21E 110.0 . . ?
C216 C215 H21E 110.0 . . ?
O25 C215 H21F 110.0 . . ?
C216 C215 H21F 110.0 . . ?
H21E C215 H21F 108.4 . . ?
O26 C216 C215 109.0 . . ?
O26 C216 H21K 109.9 . . ?
C215 C216 H21K 109.9 . . ?
O26 C216 H21L 109.9 . . ?
C215 C216 H21L 109.9 . . ?
H21K C216 H21L 108.3 . . ?
O26 C217 C218 107.3 . . ?
O26 C217 H21I 110.3 . . ?
C218 C217 H21I 110.3 . . ?
O26 C217 H21J 110.3 . . ?
C218 C217 H21J 110.3 . . ?
H21I C217 H21J 108.5 . . ?
N22 C218 C217 114.2 . . ?
N22 C218 H21G 108.7 . . ?
C217 C218 H21G 108.7 . . ?
N22 C218 H21H 108.7 . . ?
C217 C218 H21H 108.7 . . ?
H21G C218 H21H 107.6 . . ?
N31 C301 C302 113.0 . . ?
N31 C301 H30G 109.0 . . ?
C302 C301 H30G 109.0 . . ?
N31 C301 H30H 109.0 . . ?
C302 C301 H30H 109.0 . . ?
H30G C301 H30H 107.8 . . ?
O31 C302 C301 106.2 . . ?
O31 C302 H30I 110.5 . . ?
C301 C302 H30I 110.5 . . ?
O31 C302 H30J 110.5 . . ?
C301 C302 H30J 110.5 . . ?
H30I C302 H30J 108.7 . . ?
O31 C303 C304 111.1 . . ?
O31 C303 H30C 109.4 . . ?
C304 C303 H30C 109.4 . . ?
O31 C303 H30D 109.4 . . ?
C304 C303 H30D 109.4 . . ?
H30C C303 H30D 108.0 . . ?
O32 C304 C303 110.6 . . ?
O32 C304 H30E 109.5 . . ?
C303 C304 H30E 109.5 . . ?
O32 C304 H30F 109.5 . . ?
C303 C304 H30F 109.5 . . ?
H30E C304 H30F 108.1 . . ?
O32 C305 C306 110.0 . . ?
O32 C305 H30Q 109.7 . . ?
C306 C305 H30Q 109.7 . . ?
O32 C305 H30R 109.7 . . ?
C306 C305 H30R 109.7 . . ?
H30Q C305 H30R 108.2 . . ?
C305 C306 N32 112.3 . . ?
C305 C306 H30A 109.1 . . ?
N32 C306 H30A 109.1 . . ?
C305 C306 H30B 109.1 . . ?
N32 C306 H30B 109.1 . . ?
H30A C306 H30B 107.9 . . ?
N31 C307 C308 112.8 . . ?
N31 C307 H30O 109.0 . . ?
C308 C307 H30O 109.0 . . ?
N31 C307 H30P 109.0 . . ?
C308 C307 H30P 109.0 . . ?
H30O C307 H30P 107.8 . . ?
O33 C308 C307 107.7 . . ?
O33 C308 H30M 110.2 . . ?
C307 C308 H30M 110.2 . . ?
O33 C308 H30N 110.2 . . ?
C307 C308 H30N 110.2 . . ?
H30M C308 H30N 108.5 . . ?
O33 C309 C310 108.2 . . ?
O33 C309 H30K 110.1 . . ?
C310 C309 H30K 110.1 . . ?
O33 C309 H30L 110.1 . . ?
C310 C309 H30L 110.1 . . ?
H30K C309 H30L 108.4 . . ?
O34 C310 C309 108.9 . . ?
O34 C310 H31O 109.9 . . ?
C309 C310 H31O 109.9 . . ?
O34 C310 H31P 109.9 . . ?
C309 C310 H31P 109.9 . . ?
H31O C310 H31P 108.3 . . ?
O34 C311 C312 107.6 . . ?
O34 C311 H31Q 110.2 . . ?
C312 C311 H31Q 110.2 . . ?
O34 C311 H31R 110.2 . . ?
C312 C311 H31R 110.2 . . ?
H31Q C311 H31R 108.5 . . ?
N32 C312 C311 115.3 . . ?
N32 C312 H31M 108.5 . . ?
C311 C312 H31M 108.5 . . ?
N32 C312 H31N 108.5 . . ?
C311 C312 H31N 108.5 . . ?
H31M C312 H31N 107.5 . . ?
N31 C313 C314 115.1 . . ?
N31 C313 H31G 108.5 . . ?
C314 C313 H31G 108.5 . . ?
N31 C313 H31H 108.5 . . ?
C314 C313 H31H 108.5 . . ?
H31G C313 H31H 107.5 . . ?
O35 C314 C313 109.9 . . ?
O35 C314 H31K 109.7 . . ?
C313 C314 H31K 109.7 . . ?
O35 C314 H31L 109.7 . . ?
C313 C314 H31L 109.7 . . ?
H31K C314 H31L 108.2 . . ?
O35 C315 C316 111.3 . . ?
O35 C315 H31C 109.4 . . ?
C316 C315 H31C 109.4 . . ?
O35 C315 H31D 109.4 . . ?
C316 C315 H31D 109.4 . . ?
H31C C315 H31D 108.0 . . ?
O36 C316 C315 111.5 . . ?
O36 C316 H31I 109.3 . . ?
C315 C316 H31I 109.3 . . ?
O36 C316 H31J 109.3 . . ?
C315 C316 H31J 109.3 . . ?
H31I C316 H31J 108.0 . . ?
O36 C317 C318 109.9 . . ?
O36 C317 H31E 109.7 . . ?
C318 C317 H31E 109.7 . . ?
O36 C317 H31F 109.7 . . ?
C318 C317 H31F 109.7 . . ?
H31E C317 H31F 108.2 . . ?
N32 C318 C317 112.8 . . ?
N32 C318 H31A 109.0 . . ?
C317 C318 H31A 109.0 . . ?
N32 C318 H31B 109.0 . . ?
C317 C318 H31B 109.0 . . ?
H31A C318 H31B 107.8 . . ?
N2S C1S N1S 128(4) . . ?
N2S C1S C1S 110(4) . 2_765 ?
N1S C1S C1S 115(4) . 2_765 ?

loop_
_geom_bond_atom_site_label_1
_geom_bond_atom_site_label_2
_geom_bond_distance
_geom_bond_site_symmetry_2
_geom_bond_publ_flag
Sn1 Sn2 2.9295(8) . ?
Sn1 Sn5 2.9405(8) . ?
Sn1 Sn3 2.9515(9) . ?
Sn1 Sn4 2.9581(8) . ?
Sn3 Sn7 2.9490(8) . ?
Sn3 Sn6 2.9561(8) . ?
Sn3 Sn4 3.1688(9) . ?
Sn3 Sn2 3.2641(8) . ?
Sn4 Sn8 2.9543(8) . ?
Sn4 Sn7 2.9603(9) . ?
Sn4 Sn5 3.2167(8) . ?
Sn5 Sn9 2.9316(9) . ?
Sn5 Sn8 2.9442(9) . ?
Sn5 Sn2 3.1787(9) . ?
Sn2 Sn9 2.8955(8) . ?
Sn2 Sn6 2.9420(9) . ?
Sn7 Zn1 2.7702(12) . ?
Sn7 Sn6 3.1094(8) . ?
Sn7 Sn8 3.1471(8) . ?
Sn8 Zn1 2.8095(13) . ?
Sn8 Sn9 3.1739(8) . ?
Sn9 Zn1 2.7776(13) . ?
Sn9 Sn6 3.1321(8) . ?
Sn6 Zn1 2.8066(13) . ?
Zn1 C1 2.014(11) . ?
C1 C2 1.461(17) . ?
C1 C3 1.557(11) . ?
C1 H1 1.0000 . ?
C2 H2A 0.9800 . ?
C2 H2B 0.9800 . ?
C2 H2C 0.9800 . ?
C3 H3A 0.9800 . ?
C3 H3B 0.9800 . ?
C3 H3C 0.9800 . ?
K1 O12 2.7110 . ?
K1 O11 2.7388 . ?
K1 O14 2.7509 . ?
K1 O13 2.7770 . ?
K1 O15 2.7842 . ?
K1 O16 2.7940 . ?
K1 N12 2.9603 . ?
K1 N11 3.0203 . ?
K1 C103 3.255 . ?
K1 C108 3.331 . ?
K1 C109 3.389 . ?
K1 C104 3.530 . ?
K2 O26 2.8041 . ?
K2 O24 2.8144 . ?
K2 O23 2.8167 . ?
K2 O21 2.8289 . ?
K2 O22 2.8448 . ?
K2 O25 2.8940 . ?
K2 N21 3.0292 . ?
K2 N22 3.0440 . ?
K3 O35 2.7702 . ?
K3 O34 2.8329 . ?
K3 O33 2.8560 . ?
K3 O32 2.8797 . ?
K3 O31 2.8827 . ?
K3 O36 2.8979 . ?
K3 N31 3.0023 . ?
K3 N32 3.0049 . ?
N11 C101 1.4690 . ?
N11 C107 1.469 . ?
N11 C113 1.471 . ?
N12 C112 1.460 . ?
N12 C118 1.479 . ?
N12 C106 1.480 . ?
N21 C207 1.466 . ?
N21 C213 1.470 . ?
N21 C201 1.485 . ?
N22 C206 1.448 . ?
N22 C218 1.470 . ?
N22 C212 1.471 . ?
N31 C313 1.459 . ?
N31 C301 1.467 . ?
N31 C307 1.493 . ?
N32 C318 1.451 . ?
N32 C312 1.484 . ?
N32 C306 1.501 . ?
O11 C103 1.403 . ?
O11 C102 1.433 . ?
O12 C105 1.405 . ?
O12 C104 1.441 . ?
O13 C108 1.437 . ?
O13 C109 1.447 . ?
O14 C110 1.415 . ?
O14 C111 1.427 . ?
O15 C115 1.411 . ?
O15 C114 1.424 . ?
O16 C117 1.427 . ?
O16 C116 1.430 . ?
O21 C203 1.432 . ?
O21 C202 1.439 . ?
O22 C204 1.424 . ?
O22 C205 1.429 . ?
O23 C208 1.417 . ?
O23 C209 1.431 . ?
O24 C211 1.427 . ?
O24 C210 1.433 . ?
O25 C214 1.397 . ?
O25 C215 1.440 . ?
O26 C216 1.415 . ?
O26 C217 1.453 . ?
O31 C303 1.382 . ?
O31 C302 1.447 . ?
O32 C304 1.411 . ?
O32 C305 1.416 . ?
O33 C309 1.414 . ?
O33 C308 1.436 . ?
O34 C310 1.417 . ?
O34 C311 1.426 . ?
O35 C314 1.401 . ?
O35 C315 1.418 . ?
O36 C316 1.415 . ?
O36 C317 1.417 . ?
C101 C102 1.501 . ?
C101 H10I 0.9900 . ?
C101 H10J 0.9900 . ?
C102 H10C 0.9900 . ?
C102 H10D 0.9900 . ?
C103 C104 1.512(14) . ?
C103 H10A 0.9900 . ?
C103 H10B 0.9900 . ?
C104 H10K 0.9900 . ?
C104 H10L 0.9900 . ?
C105 C106 1.492(14) . ?
C105 H10E 0.9900 . ?
C105 H10F 0.9900 . ?
C106 H10G 0.9900 . ?
C106 H10H 0.9900 . ?
C107 C108 1.497(14) . ?
C107 H10O 0.9900 . ?
C107 H10P 0.9900 . ?
C108 H10M 0.9900 . ?
C108 H10N 0.9900 . ?
C109 C110 1.502(14) . ?
C109 H10Q 0.9900 . ?
C109 H10R 0.9900 . ?
C110 H11I 0.9900 . ?
C110 H11J 0.9900 . ?
C111 C112 1.506(13) . ?
C111 H11E 0.9900 . ?
C111 H11F 0.9900 . ?
C112 H11A 0.9900 . ?
C112 H11B 0.9900 . ?
C113 C114 1.497(17) . ?
C113 H11G 0.9900 . ?
C113 H11H 0.9900 . ?
C114 H11O 0.9900 . ?
C114 H11P 0.9900 . ?
C115 C116 1.514(17) . ?
C115 H11Q 0.9900 . ?
C115 H11R 0.9900 . ?
C116 H11M 0.9900 . ?
C116 H11N 0.9900 . ?
C117 C118 1.497(14) . ?
C117 H11K 0.9900 . ?
C117 H11L 0.9900 . ?
C118 H11C 0.9900 . ?
C118 H11D 0.9900 . ?
C201 C202 1.497(14) . ?
C201 H20G 0.9900 . ?
C201 H20H 0.9900 . ?
C202 H20C 0.9900 . ?
C202 H20D 0.9900 . ?
C203 C204 1.487(14) . ?
C203 H20K 0.9900 . ?
C203 H20L 0.9900 . ?
C204 H20I 0.9900 . ?
C204 H20J 0.9900 . ?
C205 C206 1.508(13) . ?
C205 H20E 0.9900 . ?
C205 H20F 0.9900 . ?
C206 H20A 0.9900 . ?
C206 H20B 0.9900 . ?
C207 C208 1.515(16) . ?
C207 H20Q 0.9900 . ?
C207 H20R 0.9900 . ?
C208 H20M 0.9900 . ?
C208 H20N 0.9900 . ?
C209 C210 1.477(14) . ?
C209 H20O 0.9900 . ?
C209 H20P 0.9900 . ?
C210 H21O 0.9900 . ?
C210 H21P 0.9900 . ?
C211 C212 1.499(13) . ?
C211 H21Q 0.9900 . ?
C211 H21R 0.9900 . ?
C212 H21M 0.9900 . ?
C212 H21N 0.9900 . ?
C213 C214 1.521(14) . ?
C213 H21A 0.9900 . ?
C213 H21B 0.9900 . ?
C214 H21C 0.9900 . ?
C214 H21D 0.9900 . ?
C215 C216 1.492(14) . ?
C215 H21E 0.9900 . ?
C215 H21F 0.9900 . ?
C216 H21K 0.9900 . ?
C216 H21L 0.9900 . ?
C217 C218 1.500(14) . ?
C217 H21I 0.9900 . ?
C217 H21J 0.9900 . ?
C218 H21G 0.9900 . ?
C218 H21H 0.9900 . ?
C301 C302 1.526(17) . ?
C301 H30G 0.9900 . ?
C301 H30H 0.9900 . ?
C302 H30I 0.9900 . ?
C302 H30J 0.9900 . ?
C303 C304 1.481(15) . ?
C303 H30C 0.9900 . ?
C303 H30D 0.9900 . ?
C304 H30E 0.9900 . ?
C304 H30F 0.9900 . ?
C305 C306 1.489(16) . ?
C305 H30Q 0.9900 . ?
C305 H30R 0.9900 . ?
C306 H30A 0.9900 . ?
C306 H30B 0.9900 . ?
C307 C308 1.508(19) . ?
C307 H30O 0.9900 . ?
C307 H30P 0.9900 . ?
C308 H30M 0.9900 . ?
C308 H30N 0.9900 . ?
C309 C310 1.476(15) . ?
C309 H30K 0.9900 . ?
C309 H30L 0.9900 . ?
C310 H31O 0.9900 . ?
C310 H31P 0.9900 . ?
C311 C312 1.501(16) . ?
C311 H31Q 0.9900 . ?
C311 H31R 0.9900 . ?
C312 H31M 0.9900 . ?
C312 H31N 0.9900 . ?
C313 C314 1.510(19) . ?
C313 H31G 0.9900 . ?
C313 H31H 0.9900 . ?
C314 H31K 0.9900 . ?
C314 H31L 0.9900 . ?
C315 C316 1.465(18) . ?
C315 H31C 0.9900 . ?
C315 H31D 0.9900 . ?
C316 H31I 0.9900 . ?
C316 H31J 0.9900 . ?
C317 C318 1.520(16) . ?
C317 H31E 0.9900 . ?
C317 H31F 0.9900 . ?
C318 H31A 0.9900 . ?
C318 H31B 0.9900 . ?
N1S C1S 1.41(4) . ?
C1S N2S 1.37(6) . ?
C1S C1S 1.46(5) 2_765 ?
